data_7034842
loop_
_publ_author_name
'Liu, Guang-Ning'
'Shi, Jian-Ru'
'Han, Xiao-Jiang'
'Zhang, Xiao'
'Li, Ke'
'Li, Jie'
'Zhang, Tao'
'Liu, Qi-Sheng'
'Zhang, Zhen-Wei'
'Li, Cuncheng'

_publ_section_title
;
 A comparison study of aliphatic and aromatic structure directing agents
 influencing the crystal and electronic structures, and properties of
 iodoplumbate hybrids: water induced structure conversion and visible
 light photocatalytic properties.
;
_journal_issue 28
_journal_name_full 'Dalton transactions (Cambridge, England : 2003)'
_journal_page_first 12561
_journal_page_last 12575
_journal_paper_doi 10.1039/c5dt00687b
_journal_volume 44
_journal_year 2015
_chemical_formula_moiety 'C6 H17 I4 N3 Pb'
_chemical_formula_sum 'C6 H17 I4 N3 Pb'
_chemical_formula_weight 846.02
_chemical_melting_point ?
_chemical_name_common 'C6 H17 N3 Pb I4'
_chemical_properties_physical Moisture-sensitive
_space_group_IT_number 61
_symmetry_cell_setting orthorhombic
_symmetry_space_group_name_Hall '-P 2ac 2ab'
_symmetry_space_group_name_H-M 'P b c a'
_atom_sites_solution_hydrogens geom
_atom_sites_solution_primary direct
_atom_sites_solution_secondary difmap
_audit_creation_method SHELXL-97
_audit_update_record
;
2015-02-07 deposited with the CCDC.
2015-04-27 downloaded from the CCDC.
;
_cell_angle_alpha 90.00
_cell_angle_beta 90.00
_cell_angle_gamma 90.00
_cell_formula_units_Z 8
_cell_length_a 18.2273(7)
_cell_length_b 8.9569(4)
_cell_length_c 20.7698(8)
_cell_measurement_reflns_used 3841
_cell_measurement_temperature 293(2)
_cell_measurement_theta_max 28.3230
_cell_measurement_theta_min 2.7600
_cell_volume 3390.9(2)
_computing_cell_refinement
;                                                        
CrysAlisPro, Agilent Technologies,                       
Version 1.171.35.21 (release 20-01-2012 CrysAlis171 .NET)
;
_computing_data_collection
;                                                        
CrysAlisPro, Agilent Technologies,                       
Version 1.171.35.21 (release 20-01-2012 CrysAlis171 .NET)
;
_computing_data_reduction
;                                                        
CrysAlisPro, Agilent Technologies,                       
Version 1.171.35.21 (release 20-01-2012 CrysAlis171 .NET)
;
_computing_structure_refinement 'SHELXL-97 (Sheldrick, 1997)'
_computing_structure_solution 'SHELXS-97 (Sheldrick, 1990)'
_diffrn_ambient_temperature 293(2)
_diffrn_detector_area_resol_mean 16.0355
_diffrn_measured_fraction_theta_full 0.998
_diffrn_measured_fraction_theta_max 0.998
_diffrn_measurement_device_type 'Xcalibur, Eos, Gemini'
_diffrn_measurement_method '\w scans'
_diffrn_radiation_monochromator graphite
_diffrn_radiation_source 'fine-focus sealed tube'
_diffrn_radiation_type MoK\a
_diffrn_radiation_wavelength 0.71073
_diffrn_reflns_av_R_equivalents 0.0761
_diffrn_reflns_av_unetI/netI 0.0672
_diffrn_reflns_limit_h_max 22
_diffrn_reflns_limit_h_min -22
_diffrn_reflns_limit_k_max 7
_diffrn_reflns_limit_k_min -10
_diffrn_reflns_limit_l_max 23
_diffrn_reflns_limit_l_min -25
_diffrn_reflns_number 9947
_diffrn_reflns_theta_full 25.49
_diffrn_reflns_theta_max 25.49
_diffrn_reflns_theta_min 2.72
_exptl_absorpt_coefficient_mu 17.213
_exptl_absorpt_correction_T_max 1.00000
_exptl_absorpt_correction_T_min 0.16828
_exptl_absorpt_correction_type multi-scan
_exptl_absorpt_process_details
;                                                         
CrysAlisPro, Agilent Technologies,                        
Version 1.171.36.20 (release 27-06-2012 CrysAlis171 .NET) 
(compiled Jul 11 2012,15:38:31)                           
Empirical absorption correction using spherical harmonics,
 implemented in SCALE3 ABSPACK scaling algorithm.         
;
_exptl_crystal_colour orange
_exptl_crystal_density_diffrn 3.314
_exptl_crystal_density_meas ?
_exptl_crystal_density_method 'not measured'
_exptl_crystal_description block
_exptl_crystal_F_000 2944
_exptl_crystal_size_max 0.20
_exptl_crystal_size_mid 0.16
_exptl_crystal_size_min 0.14
_refine_diff_density_max 3.452
_refine_diff_density_min -2.427
_refine_diff_density_rms 0.355
_refine_ls_extinction_method none
_refine_ls_goodness_of_fit_ref 1.003
_refine_ls_hydrogen_treatment constr
_refine_ls_matrix_type full
_refine_ls_number_parameters 127
_refine_ls_number_reflns 3145
_refine_ls_number_restraints 0
_refine_ls_restrained_S_all 1.003
_refine_ls_R_factor_all 0.0673
_refine_ls_R_factor_gt 0.0529
_refine_ls_shift/su_max 0.008
_refine_ls_shift/su_mean 0.001
_refine_ls_structure_factor_coef Fsqd
_refine_ls_weighting_details 'calc w=1/[\s^2^(Fo^2^)+(0.0860P)^2^+0.0000P] where P=(Fo^2^+2Fc^2^)/3'
_refine_ls_weighting_scheme calc
_refine_ls_wR_factor_gt 0.1346
_refine_ls_wR_factor_ref 0.1501
_reflns_number_gt 2517
_reflns_number_total 3145
_reflns_threshold_expression >2sigma(I)
_cod_data_source_file c5dt00687b2.cif
_cod_data_source_block compound_4
_cod_depositor_comments
;
The following automatic conversions were performed:

'_chemical_melting_point' value 'not measured' was changed to '?' -
the value is undefined or not given.

'_exptl_crystal_density_meas' value 'not measured' was changed to '?'
- the value is perceived as not measured.

Automatic conversion script
Id: cif_fix_values 3271 2015-04-21 07:52:19Z andrius 

 Adding full bibliography for 7034839--7034844.cif.
;
_cod_original_sg_symbol_H-M Pbca
_cod_database_code 7034842

loop_
_symmetry_equiv_pos_as_xyz
'x, y, z'
'-x+1/2, -y, z+1/2'
'-x, y+1/2, -z+1/2'
'x+1/2, -y+1/2, -z'
'-x, -y, -z'
'x-1/2, y, -z-1/2'
'x, -y-1/2, z-1/2'
'-x-1/2, y-1/2, z'

loop_
_atom_site_label
_atom_site_type_symbol
_atom_site_fract_x
_atom_site_fract_y
_atom_site_fract_z
_atom_site_U_iso_or_equiv
_atom_site_adp_type
_atom_site_occupancy
_atom_site_symmetry_multiplicity
_atom_site_calc_flag
_atom_site_refinement_flags
Pb1 Pb 0.125936(7) 0.331137(17) 0.245721(6) 0.02897(5) Uani 1 1 d .
I1 I 0.142380(16) 0.35599(3) 0.395814(13) 0.04470(8) Uani 1 1 d .
I2 I 0.225690(14) 0.62848(3) 0.225898(13) 0.04107(8) Uani 1 1 d .
I3 I 0.100506(14) 0.28443(3) 0.094741(11) 0.03796(7) Uani 1 1 d .
I4 I 0.016340(14) 0.04621(3) 0.259163(12) 0.04168(8) Uani 1 1 d .
N1 N 0.0977(2) 0.7493(3) 0.36231(17) 0.0494(11) Uani 1 1 d .
H11A H 0.1123 0.7308 0.3222 0.074 Uiso 1 1 calc R
H11B H 0.0505 0.7746 0.3622 0.074 Uiso 1 1 calc R
H11C H 0.1040 0.6680 0.3863 0.074 Uiso 1 1 calc R
N2 N 0.11677(16) 0.7725(3) 0.49689(14) 0.0345(10) Uani 1 1 d .
N3 N 0.13448(18) 0.6031(4) 0.61387(15) 0.0450(11) Uani 1 1 d .
H12A H 0.1323 0.5119 0.6320 0.054 Uiso 1 1 calc R
H12B H 0.1471 0.6691 0.6446 0.054 Uiso 1 1 calc R
C1 C 0.0614(2) 0.6432(5) 0.5869(2) 0.0556(14) Uani 1 1 d .
H1A H 0.0263 0.6525 0.6218 0.067 Uiso 1 1 calc R
H1B H 0.0448 0.5635 0.5588 0.067 Uiso 1 1 calc R
C2 C 0.0635(2) 0.7864(4) 0.54973(18) 0.0462(13) Uani 1 1 d .
H2A H 0.0153 0.8081 0.5324 0.055 Uiso 1 1 calc R
H2B H 0.0777 0.8677 0.5780 0.055 Uiso 1 1 calc R
C3 C 0.1911(2) 0.6037(4) 0.56113(19) 0.0438(12) Uani 1 1 d .
H3A H 0.2393 0.5885 0.5796 0.053 Uiso 1 1 calc R
H3B H 0.1814 0.5221 0.5316 0.053 Uiso 1 1 calc R
C4 C 0.1899(2) 0.7490(4) 0.5249(2) 0.0471(13) Uani 1 1 d .
H4A H 0.2017 0.8305 0.5538 0.057 Uiso 1 1 calc R
H4B H 0.2264 0.7469 0.4909 0.057 Uiso 1 1 calc R
C5 C 0.1151(2) 0.9041(4) 0.45595(19) 0.0387(12) Uani 1 1 d .
H5A H 0.1453 0.9814 0.4752 0.046 Uiso 1 1 calc R
H5B H 0.0652 0.9414 0.4538 0.046 Uiso 1 1 calc R
C6 C 0.1418(2) 0.8739(5) 0.38944(19) 0.0508(14) Uani 1 1 d .
H6A H 0.1364 0.9624 0.3630 0.061 Uiso 1 1 calc R
H6B H 0.1934 0.8468 0.3904 0.061 Uiso 1 1 calc R

loop_
_atom_site_aniso_label
_atom_site_aniso_U_11
_atom_site_aniso_U_22
_atom_site_aniso_U_33
_atom_site_aniso_U_23
_atom_site_aniso_U_13
_atom_site_aniso_U_12
Pb1 0.02784(8) 0.02950(9) 0.02958(8) -0.00033(5) -0.00015(6) 0.00055(5)
I1 0.04361(14) 0.05893(17) 0.03158(13) 0.00152(11) -0.00447(12) 0.00390(13)
I2 0.03795(13) 0.03965(13) 0.04562(15) 0.00111(12) 0.00354(12) -0.01546(11)
I3 0.04270(13) 0.04106(14) 0.03012(12) 0.00181(11) 0.00205(11) 0.00452(11)
I4 0.03855(13) 0.04014(13) 0.04636(14) 0.01306(11) -0.00770(11) -0.01515(11)
N1 0.065(2) 0.0325(17) 0.051(2) -0.0003(16) -0.0087(18) 0.0052(17)
N2 0.0348(16) 0.0259(16) 0.043(2) -0.0001(15) -0.0072(13) 0.0119(11)
N3 0.0465(18) 0.054(2) 0.0349(18) 0.0099(16) -0.0028(15) -0.0179(15)
C1 0.043(2) 0.068(3) 0.055(3) 0.025(2) 0.012(2) -0.008(2)
C2 0.054(2) 0.050(2) 0.034(2) -0.0064(19) 0.001(2) 0.0008(19)
C3 0.0271(17) 0.052(2) 0.052(2) 0.008(2) -0.0024(19) 0.0083(18)
C4 0.047(2) 0.040(2) 0.055(3) -0.0001(18) -0.001(2) -0.0094(19)
C5 0.050(2) 0.027(2) 0.039(2) 0.0030(17) 0.0070(18) 0.0060(16)
C6 0.043(2) 0.071(3) 0.039(2) 0.010(2) -0.009(2) -0.005(2)

loop_
_atom_type_symbol
_atom_type_description
_atom_type_scat_dispersion_real
_atom_type_scat_dispersion_imag
_atom_type_scat_source
C C 0.0033 0.0016 'International Tables Vol C Tables 4.2.6.8 and 6.1.1.4'
H H 0.0000 0.0000 'International Tables Vol C Tables 4.2.6.8 and 6.1.1.4'
N N 0.0061 0.0033 'International Tables Vol C Tables 4.2.6.8 and 6.1.1.4'
I I -0.4742 1.8119 'International Tables Vol C Tables 4.2.6.8 and 6.1.1.4'
Pb Pb -3.3944 10.1111 'International Tables Vol C Tables 4.2.6.8 and 6.1.1.4'

loop_
_geom_angle_atom_site_label_1
_geom_angle_atom_site_label_2
_geom_angle_atom_site_label_3
_geom_angle
_geom_angle_site_symmetry_1
_geom_angle_site_symmetry_3
I1 Pb1 I3 175.490(9) . .
I1 Pb1 I4 93.756(8) . 3
I3 Pb1 I4 86.037(7) . 3
I1 Pb1 I2 90.817(8) . .
I3 Pb1 I2 93.673(8) . .
I4 Pb1 I2 87.507(8) 3 .
I1 Pb1 I4 91.663(8) . .
I3 Pb1 I4 83.829(7) . .
I4 Pb1 I4 88.715(5) 3 .
I2 Pb1 I4 175.609(8) . .
I1 Pb1 I2 94.880(8) . 8_655
I3 Pb1 I2 85.646(8) . 8_655
I4 Pb1 I2 170.592(8) 3 8_655
I2 Pb1 I2 88.644(5) . 8_655
I4 Pb1 I2 94.753(8) . 8_655
Pb1 I2 Pb1 153.871(10) . 8_665
Pb1 I4 Pb1 163.264(10) 3_545 .
C6 N1 H11A 109.5 . .
C6 N1 H11B 109.5 . .
H11A N1 H11B 109.5 . .
C6 N1 H11C 109.5 . .
H11A N1 H11C 109.5 . .
H11B N1 H11C 109.5 . .
C5 N2 C4 111.5(3) . .
C5 N2 C2 110.8(3) . .
C4 N2 C2 108.4(3) . .
C1 N3 C3 109.7(3) . .
C1 N3 H12A 109.7 . .
C3 N3 H12A 109.7 . .
C1 N3 H12B 109.7 . .
C3 N3 H12B 109.7 . .
H12A N3 H12B 108.2 . .
N3 C1 C2 112.2(3) . .
N3 C1 H1A 109.2 . .
C2 C1 H1A 109.2 . .
N3 C1 H1B 109.2 . .
C2 C1 H1B 109.2 . .
H1A C1 H1B 107.9 . .
N2 C2 C1 109.2(3) . .
N2 C2 H2A 109.8 . .
C1 C2 H2A 109.8 . .
N2 C2 H2B 109.8 . .
C1 C2 H2B 109.8 . .
H2A C2 H2B 108.3 . .
C4 C3 N3 111.0(3) . .
C4 C3 H3A 109.4 . .
N3 C3 H3A 109.4 . .
C4 C3 H3B 109.4 . .
N3 C3 H3B 109.4 . .
H3A C3 H3B 108.0 . .
N2 C4 C3 109.6(3) . .
N2 C4 H4A 109.8 . .
C3 C4 H4A 109.8 . .
N2 C4 H4B 109.8 . .
C3 C4 H4B 109.8 . .
H4A C4 H4B 108.2 . .
N2 C5 C6 112.8(3) . .
N2 C5 H5A 109.0 . .
C6 C5 H5A 109.0 . .
N2 C5 H5B 109.0 . .
C6 C5 H5B 109.0 . .
H5A C5 H5B 107.8 . .
N1 C6 C5 108.1(3) . .
N1 C6 H6A 110.1 . .
C5 C6 H6A 110.1 . .
N1 C6 H6B 110.1 . .
C5 C6 H6B 110.1 . .
H6A C6 H6B 108.4 . .

loop_
_geom_bond_atom_site_label_1
_geom_bond_atom_site_label_2
_geom_bond_distance
_geom_bond_site_symmetry_2
Pb1 I1 3.1397(3) .
Pb1 I3 3.1974(3) .
Pb1 I4 3.2321(3) 3
Pb1 I2 3.2509(3) .
Pb1 I4 3.2529(3) .
Pb1 I2 3.2831(3) 8_655
I2 Pb1 3.2831(3) 8_665
I4 Pb1 3.2321(3) 3_545
N1 C6 1.487(6) .
N1 H11A 0.8900 .
N1 H11B 0.8900 .
N1 H11C 0.8900 .
N2 C5 1.454(5) .
N2 C4 1.469(5) .
N2 C2 1.470(5) .
N3 C1 1.489(5) .
N3 C3 1.504(5) .
N3 H12A 0.9000 .
N3 H12B 0.9000 .
C1 C2 1.497(6) .
C1 H1A 0.9700 .
C1 H1B 0.9700 .
C2 H2A 0.9700 .
C2 H2B 0.9700 .
C3 C4 1.504(5) .
C3 H3A 0.9700 .
C3 H3B 0.9700 .
C4 H4A 0.9700 .
C4 H4B 0.9700 .
C5 C6 1.490(6) .
C5 H5A 0.9700 .
C5 H5B 0.9700 .
C6 H6A 0.9700 .
C6 H6B 0.9700 .
